data_4302567
loop_
_publ_author_name
'Bennett P. Greenwood'
'Scott I. Forman'
'Gerard T. Rowe'
'Chun-Hsing Chen'
'Bruce M. Foxman'
'Christine M. Thomas'

_publ_section_title
;
Multielectron Redox Activity Facilitated by Metal-Metal Interactions in
Early/Late Heterobimetallics: Co/Zr Complexes Supported by Phosphinoamide
Ligands
;
_journal_name_full 'Inorganic Chemistry'
_journal_page_first 6251
_journal_page_last 6260
_journal_paper_doi 10.1021/ic900552b
_journal_volume 48
_journal_year 2009
_chemical_formula_moiety 'C45 H54 Co1 I1 N3 P3'
_chemical_formula_sum 'C45 H54 Co I N3 P3'
_chemical_formula_weight 915.70
_space_group_IT_number 167
_symmetry_cell_setting trigonal
_symmetry_space_group_name_Hall '-R 3 2"c'
_symmetry_space_group_name_H-M 'R -3 c :H'
_atom_sites_solution_hydrogens geom
_atom_sites_solution_primary direct
_audit_creation_date 09-02-16
_audit_creation_method CRYSTALS_ver_12.86
_cell_angle_alpha 90
_cell_angle_beta 90
_cell_angle_gamma 120
_cell_formula_units_Z 12
_cell_length_a 14.8343(4)
_cell_length_b 14.8343(4)
_cell_length_c 74.260(2)
_cell_measurement_reflns_used 9191
_cell_measurement_temperature 120
_cell_measurement_theta_max 30
_cell_measurement_theta_min 3
_cell_volume 14152.1(7)
_computing_cell_refinement 'Apex2 (Bruker AXS, 2006)'
_computing_data_collection 'Apex2 (Bruker AXS, 2006)'
_computing_data_reduction 'Apex2 (Bruker AXS, 2006)'
_computing_molecular_graphics 'CAMERON (Watkin et al., 1996)'
_computing_publication_material 'CRYSTALS (Betteridge et al., 2003)'
_computing_structure_refinement 'CRYSTALS (Betteridge et al., 2003)'
_computing_structure_solution 'SIR92 (Altomare et al., 1994)'
_diffrn_ambient_temperature 120
_diffrn_measured_fraction_theta_full 0.998
_diffrn_measured_fraction_theta_max 0.998
_diffrn_measurement_device 'Bruker Kappa Apex2'
_diffrn_measurement_device_type Area
_diffrn_measurement_method '\f & \w scans'
_diffrn_radiation_monochromator graphite
_diffrn_radiation_type 'Mo K\a'
_diffrn_radiation_wavelength 0.71073
_diffrn_reflns_av_R_equivalents 0.031
_diffrn_reflns_limit_h_max 0
_diffrn_reflns_limit_h_min -18
_diffrn_reflns_limit_k_max 20
_diffrn_reflns_limit_k_min 0
_diffrn_reflns_limit_l_max 104
_diffrn_reflns_limit_l_min 0
_diffrn_reflns_number 4666
_diffrn_reflns_theta_full 30.193
_diffrn_reflns_theta_max 30.193
_diffrn_reflns_theta_min 1.645
_diffrn_standards_number 0
_exptl_absorpt_coefficient_mu 1.151
_exptl_absorpt_correction_T_max 0.64
_exptl_absorpt_correction_T_min 0.52
_exptl_absorpt_correction_type multi-scan
_exptl_absorpt_process_details 'DENZO/SCALEPACK (Otwinowski & Minor, 1997)'
_exptl_crystal_colour green
_exptl_crystal_density_diffrn 1.289
_exptl_crystal_density_method 'not measured'
_exptl_crystal_description 'prism fragment'
_exptl_crystal_F_000 5640
_exptl_crystal_size_max 0.59
_exptl_crystal_size_mid 0.57
_exptl_crystal_size_min 0.39
_refine_diff_density_max 0.48
_refine_diff_density_min -0.55
_refine_ls_extinction_method None
_refine_ls_goodness_of_fit_ref 1.0000
_refine_ls_hydrogen_treatment mixed
_refine_ls_matrix_type full
_refine_ls_number_parameters 164
_refine_ls_number_reflns 4666
_refine_ls_number_restraints 0
_refine_ls_R_factor_all 0.0266
_refine_ls_R_factor_gt 0.0227
_refine_ls_shift/su_max 0.000916
_refine_ls_structure_factor_coef Fsqd
_refine_ls_weighting_details
;
 Method= Modified Sheldrick 
 w=1/[\s^2^(F^2^) + ( 0.02P)^2^ +29.02P] 
 ,where P=(max(Fo^2^,0) + 2Fc^2^)/3 
;
_refine_ls_weighting_scheme calc
_refine_ls_wR_factor_all 0.0662
_refine_ls_wR_factor_gt 0.0542
_refine_ls_wR_factor_ref 0.0662
_reflns_limit_h_max 0
_reflns_limit_h_min -18
_reflns_limit_k_max 20
_reflns_limit_k_min 0
_reflns_limit_l_max 104
_reflns_limit_l_min 0
_reflns_number_gt 4290
_reflns_number_total 4666
_reflns_threshold_expression I>2.0\s(I)
_oxford_diffrn_Wilson_B_factor 1.88
_oxford_diffrn_Wilson_scale 1531.93
_oxford_refine_ls_r_factor_ref 0.0266
_oxford_refine_ls_scale 0.0263492(13)
_oxford_reflns_number_all 4666
_oxford_reflns_threshold_expression_ref I>-10.0\s(I)
_oxford_structure_analysis_title 'SF_21_2_0m in R-3c'
_cod_data_source_file ic900552b_si_002_5.cif
_cod_data_source_block 8
_cod_depositor_comments
;
The following automatic conversions were performed:
'_symmetry_cell_setting' value 'Trigonal' changed to 'trigonal' according
to '/home/saulius/struct/CIF-dictionaries/cif_core.dic' dictionary named
'cif_core.dic' version 2.4.1 from 2010-06-29.

Automatic conversion script
Id: cif_fix_enum 1527 2010-12-29 10:47:43Z saulius 
;
_cod_original_cell_volume 14152.0(7)
_cod_original_sg_symbol_Hall '-R 3 2"c '
_cod_original_sg_symbol_H-M 'R -3 c '
_cod_original_formula_sum 'C45 H54 Co1 I1 N3 P3'
_cod_database_code 4302567

loop_
_symmetry_equiv_pos_as_xyz
x,y,z
-x,-y,-z
x+1/3,y+2/3,z+2/3
-x+1/3,-y+2/3,-z+2/3
x+2/3,y+1/3,z+1/3
-x+2/3,-y+1/3,-z+1/3
-y,x-y,z
y,-x+y,-z
-y+1/3,x-y+2/3,z+2/3
y+1/3,-x+y+2/3,-z+2/3
-y+2/3,x-y+1/3,z+1/3
y+2/3,-x+y+1/3,-z+1/3
-x+y,-x,z
x-y,x,-z
-x+y+1/3,-x+2/3,z+2/3
x-y+1/3,x+2/3,-z+2/3
-x+y+2/3,-x+1/3,z+1/3
x-y+2/3,x+1/3,-z+1/3
-x+y,y,z+1/2
x-y,-y,-z+1/2
-x+y+1/3,y+2/3,z+7/6
x-y+1/3,-y+2/3,-z+7/6
-x+y+2/3,y+1/3,z+5/6
x-y+2/3,-y+1/3,-z+5/6
x,x-y,z+1/2
-x,-x+y,-z+1/2
x+1/3,x-y+2/3,z+7/6
-x+1/3,-x+y+2/3,-z+7/6
x+2/3,x-y+1/3,z+5/6
-x+2/3,-x+y+1/3,-z+5/6
-y,-x,z+1/2
y,x,-z+1/2
-y+1/3,-x+2/3,z+7/6
y+1/3,x+2/3,-z+7/6
-y+2/3,-x+1/3,z+5/6
y+2/3,x+1/3,-z+5/6

loop_
_atom_site_label
_atom_site_type_symbol
_atom_site_fract_x
_atom_site_fract_y
_atom_site_fract_z
_atom_site_U_iso_or_equiv
_atom_site_occupancy
_atom_site_adp_type
_atom_site_refinement_flags_posn
_atom_site_refinement_flags_adp
_atom_site_refinement_flags_occupancy
_atom_site_disorder_assembly
_atom_site_disorder_group
_oxford_atom_site_special_shape
_atom_site_attached_hydrogens
I1 I 0.6667 0.3333 0.008759(2) 0.0273 1.0000 Uani S T . . . . .
Co1 Co 0.6667 0.3333 -0.025519(4) 0.0180 1.0000 Uani S T . . . . .
P1 P 0.50560(3) 0.26316(3) -0.037599(4) 0.0202 1.0000 Uani . . . . . . .
N1 N 0.43000(9) 0.29360(10) -0.025074(16) 0.0235 1.0000 Uani . . . . . . .
C1 C 0.49087(11) 0.30301(11) -0.060162(18) 0.0234 1.0000 Uani . . . . . . .
C2 C 0.47111(11) 0.38519(12) -0.062392(19) 0.0266 1.0000 Uani . . . . . . .
C3 C 0.46821(12) 0.42123(13) -0.07960(2) 0.0325 1.0000 Uani . . . . . . .
C4 C 0.48485(13) 0.37605(13) -0.09462(2) 0.0353 1.0000 Uani . . . . . . .
C5 C 0.50581(13) 0.29547(13) -0.09256(2) 0.0337 1.0000 Uani . . . . . . .
C6 C 0.50934(12) 0.25934(12) -0.075425(19) 0.0274 1.0000 Uani . . . . . . .
C7 C 0.43442(10) 0.12060(11) -0.038973(18) 0.0234 1.0000 Uani . . . . . . .
C8 C 0.36142(12) 0.06106(12) -0.05215(2) 0.0308 1.0000 Uani . . . . . . .
C9 C 0.31116(14) -0.04672(13) -0.05156(3) 0.0396 1.0000 Uani . . . . . . .
C10 C 0.33113(13) -0.09726(13) -0.03773(3) 0.0380 1.0000 Uani . . . . . . .
C11 C 0.40206(12) -0.03957(12) -0.02442(2) 0.0315 1.0000 Uani . . . . . . .
C12 C 0.45295(11) 0.06840(11) -0.025024(19) 0.0257 1.0000 Uani . . . . . . .
C13 C 0.31728(11) 0.24996(12) -0.027507(19) 0.0264 1.0000 Uani . . . . . . .
C14 C 0.28900(13) 0.33448(14) -0.02449(2) 0.0334 1.0000 Uani . . . . . . .
C15 C 0.25356(14) 0.15708(15) -0.01517(3) 0.0403 1.0000 Uani . . . . . . .
H1 H 0.4482(17) 0.3050(17) -0.0146(3) 0.041(6) 1.0000 Uiso . . . . . . .
H21 H 0.4599 0.4167 -0.0521 0.0311 1.0000 Uiso R . . . . . .
H31 H 0.4547 0.4770 -0.0810 0.0378 1.0000 Uiso R . . . . . .
H41 H 0.4815 0.4002 -0.1063 0.0377 1.0000 Uiso R . . . . . .
H51 H 0.5182 0.2652 -0.1029 0.0376 1.0000 Uiso R . . . . . .
H61 H 0.5242 0.2044 -0.0741 0.0316 1.0000 Uiso R . . . . . .
H81 H 0.3464 0.0946 -0.0616 0.0348 1.0000 Uiso R . . . . . .
H91 H 0.2623 -0.0864 -0.0607 0.0426 1.0000 Uiso R . . . . . .
H101 H 0.2964 -0.1711 -0.0375 0.0426 1.0000 Uiso R . . . . . .
H111 H 0.4156 -0.0739 -0.0149 0.0369 1.0000 Uiso R . . . . . .
H121 H 0.5013 0.1077 -0.0158 0.0307 1.0000 Uiso R . . . . . .
H131 H 0.3008 0.2268 -0.0396 0.0326 1.0000 Uiso R . . . . . .
H141 H 0.3295 0.3915 -0.0323 0.0440 1.0000 Uiso R . . . . . .
H142 H 0.3028 0.3572 -0.0123 0.0440 1.0000 Uiso R . . . . . .
H143 H 0.2172 0.3074 -0.0270 0.0440 1.0000 Uiso R . . . . . .
H151 H 0.2723 0.1054 -0.0173 0.0489 1.0000 Uiso R . . . . . .
H152 H 0.2672 0.1789 -0.0030 0.0489 1.0000 Uiso R . . . . . .
H153 H 0.1816 0.1291 -0.0176 0.0489 1.0000 Uiso R . . . . . .

loop_
_atom_site_aniso_label
_atom_site_aniso_U_11
_atom_site_aniso_U_22
_atom_site_aniso_U_33
_atom_site_aniso_U_23
_atom_site_aniso_U_13
_atom_site_aniso_U_12
I1 0.03278(7) 0.03278(7) 0.01627(7) 0.0000 0.0000 0.01639(3)
Co1 0.01914(9) 0.01914(9) 0.01584(13) 0.0000 0.0000 0.00957(5)
P1 0.02024(16) 0.02233(16) 0.01816(14) 0.00029(11) -0.00087(11) 0.01064(13)
N1 0.0236(5) 0.0289(6) 0.0194(5) -0.0006(4) -0.0012(4) 0.0142(5)
C1 0.0211(6) 0.0255(6) 0.0211(6) 0.0015(5) -0.0015(5) 0.0097(5)
C2 0.0253(6) 0.0284(7) 0.0242(6) 0.0023(5) -0.0016(5) 0.0120(6)
C3 0.0305(7) 0.0306(7) 0.0316(7) 0.0068(6) -0.0059(6) 0.0118(6)
C4 0.0372(8) 0.0353(8) 0.0229(6) 0.0050(6) -0.0073(6) 0.0102(7)
C5 0.0354(8) 0.0364(8) 0.0212(6) -0.0022(6) -0.0033(6) 0.0117(7)
C6 0.0276(7) 0.0301(7) 0.0230(6) -0.0004(5) -0.0027(5) 0.0133(6)
C7 0.0198(6) 0.0238(6) 0.0252(6) -0.0002(5) 0.0001(5) 0.0098(5)
C8 0.0258(7) 0.0298(7) 0.0328(7) -0.0020(6) -0.0060(6) 0.0109(6)
C9 0.0327(8) 0.0301(8) 0.0452(9) -0.0073(7) -0.0091(7) 0.0075(7)
C10 0.0310(8) 0.0227(7) 0.0511(10) 0.0008(7) 0.0020(7) 0.0064(6)
C11 0.0289(7) 0.0269(7) 0.0363(8) 0.0072(6) 0.0055(6) 0.0121(6)
C12 0.0234(6) 0.0262(7) 0.0259(6) 0.0022(5) 0.0016(5) 0.0111(5)
C13 0.0233(6) 0.0317(7) 0.0252(6) 0.0003(5) 0.0002(5) 0.0145(6)
C14 0.0338(8) 0.0438(9) 0.0317(7) -0.0001(6) 0.0021(6) 0.0264(7)
C15 0.0303(8) 0.0411(9) 0.0500(10) 0.0130(8) 0.0114(7) 0.0183(7)

loop_
_atom_type_symbol
_atom_type_scat_dispersion_real
_atom_type_scat_dispersion_imag
_atom_type_scat_Cromer_Mann_a1
_atom_type_scat_Cromer_Mann_b1
_atom_type_scat_Cromer_Mann_a2
_atom_type_scat_Cromer_Mann_b2
_atom_type_scat_Cromer_Mann_a3
_atom_type_scat_Cromer_Mann_b3
_atom_type_scat_Cromer_Mann_a4
_atom_type_scat_Cromer_Mann_b4
_atom_type_scat_Cromer_Mann_c
_atom_type_scat_source
C 0.0033 0.0016 2.3100 20.8439 1.0200 10.2075 1.5886 0.5687 0.8650 51.6512 0.2156 'International Tables Vol C 4.2.6.8 and 6.1.1.4'
H 0.0000 0.0000 0.4930 10.5109 0.3229 26.1257 0.1402 3.1424 0.0408 57.7998 0.0030 'International Tables Vol C 4.2.6.8 and 6.1.1.4'
N 0.0061 0.0033 12.2126 0.0057 3.1322 9.8933 2.0125 28.9975 1.1663 0.5826 -11.5290 'International Tables Vol C 4.2.6.8 and 6.1.1.4'
P 0.1023 0.0942 6.4345 1.9067 4.1791 27.1570 1.7800 0.5260 1.4908 68.1645 1.1149 'International Tables Vol C 4.2.6.8 and 6.1.1.4'
Co 0.3494 0.9721 12.2841 4.2791 7.3409 0.2784 4.0034 13.5359 2.3488 71.1692 1.0118 'International Tables Vol C 4.2.6.8 and 6.1.1.4'
I -0.4742 1.8119 20.1472 4.3470 18.9949 0.3814 7.5138 27.7660 2.2735 66.8776 4.0712 'International Tables Vol C 4.2.6.8 and 6.1.1.4'

loop_
_geom_angle_atom_site_label_1
_geom_angle_site_symmetry_1
_geom_angle_atom_site_label_2
_geom_angle_site_symmetry_2
_geom_angle_atom_site_label_3
_geom_angle_site_symmetry_3
_geom_angle
_geom_angle_publ_flag
P1 7_655 Co1 . P1 13_665 105.296(13) yes
P1 7_655 Co1 . I1 . 113.380(11) yes
P1 13_665 Co1 . I1 . 113.380(11) yes
P1 7_655 Co1 . P1 . 105.296(13) yes
P1 13_665 Co1 . P1 . 105.296(12) yes
I1 . Co1 . P1 . 113.380(11) yes
Co1 . P1 . N1 . 110.47(4) yes
Co1 . P1 . C1 . 119.02(5) yes
N1 . P1 . C1 . 102.51(6) yes
Co1 . P1 . C7 . 114.81(5) yes
N1 . P1 . C7 . 105.27(6) yes
C1 . P1 . C7 . 103.25(6) yes
P1 . N1 . C13 . 125.25(10) yes
P1 . N1 . H1 . 112.8(15) no
C13 . N1 . H1 . 113.3(15) no
P1 . C1 . C2 . 120.13(11) yes
P1 . C1 . C6 . 120.71(11) yes
C2 . C1 . C6 . 118.86(13) yes
C1 . C2 . C3 . 120.18(14) yes
C1 . C2 . H21 . 119.9 no
C3 . C2 . H21 . 119.9 no
C2 . C3 . C4 . 120.35(15) yes
C2 . C3 . H31 . 119.8 no
C4 . C3 . H31 . 119.9 no
C3 . C4 . C5 . 119.95(14) yes
C3 . C4 . H41 . 119.9 no
C5 . C4 . H41 . 120.2 no
C4 . C5 . C6 . 120.07(15) yes
C4 . C5 . H51 . 119.9 no
C6 . C5 . H51 . 120.0 no
C1 . C6 . C5 . 120.57(15) yes
C1 . C6 . H61 . 119.6 no
C5 . C6 . H61 . 119.9 no
P1 . C7 . C8 . 125.79(11) yes
P1 . C7 . C12 . 115.94(10) yes
C8 . C7 . C12 . 118.21(13) yes
C7 . C8 . C9 . 120.44(15) yes
C7 . C8 . H81 . 119.8 no
C9 . C8 . H81 . 119.7 no
C8 . C9 . C10 . 120.62(15) yes
C8 . C9 . H91 . 119.7 no
C10 . C9 . H91 . 119.6 no
C9 . C10 . C11 . 119.74(15) yes
C9 . C10 . H101 . 120.0 no
C11 . C10 . H101 . 120.2 no
C10 . C11 . C12 . 119.77(15) yes
C10 . C11 . H111 . 120.0 no
C12 . C11 . H111 . 120.2 no
C7 . C12 . C11 . 121.20(14) yes
C7 . C12 . H121 . 119.3 no
C11 . C12 . H121 . 119.5 no
N1 . C13 . C14 . 109.85(12) yes
N1 . C13 . C15 . 112.22(12) yes
C14 . C13 . C15 . 110.70(13) yes
N1 . C13 . H131 . 107.8 no
C14 . C13 . H131 . 108.0 no
C15 . C13 . H131 . 108.1 no
C13 . C14 . H141 . 109.4 no
C13 . C14 . H142 . 109.4 no
H141 . C14 . H142 . 109.5 no
C13 . C14 . H143 . 109.5 no
H141 . C14 . H143 . 109.5 no
H142 . C14 . H143 . 109.5 no
C13 . C15 . H151 . 109.4 no
C13 . C15 . H152 . 109.6 no
H151 . C15 . H152 . 109.5 no
C13 . C15 . H153 . 109.5 no
H151 . C15 . H153 . 109.5 no
H152 . C15 . H153 . 109.5 no

loop_
_geom_bond_atom_site_label_1
_geom_bond_site_symmetry_1
_geom_bond_atom_site_label_2
_geom_bond_site_symmetry_2
_geom_bond_distance
_geom_bond_publ_flag
I1 . Co1 . 2.5455(3) yes
Co1 . P1 7_655 2.2605(4) yes
Co1 . P1 13_665 2.2605(4) yes
Co1 . P1 . 2.2605(4) yes
P1 . N1 . 1.6831(12) yes
P1 . C1 . 1.8259(14) yes
P1 . C7 . 1.8343(14) yes
N1 . C13 . 1.4715(18) yes
N1 . H1 . 0.81(2) no
C1 . C2 . 1.399(2) yes
C1 . C6 . 1.399(2) yes
C2 . C3 . 1.394(2) yes
C2 . H21 . 0.950 no
C3 . C4 . 1.386(2) yes
C3 . H31 . 0.950 no
C4 . C5 . 1.386(3) yes
C4 . H41 . 0.950 no
C5 . C6 . 1.392(2) yes
C5 . H51 . 0.950 no
C6 . H61 . 0.950 no
C7 . C8 . 1.3979(19) yes
C7 . C12 . 1.4003(19) yes
C8 . C9 . 1.386(2) yes
C8 . H81 . 0.950 no
C9 . C10 . 1.388(3) yes
C9 . H91 . 0.950 no
C10 . C11 . 1.385(2) yes
C10 . H101 . 0.950 no
C11 . C12 . 1.389(2) yes
C11 . H111 . 0.950 no
C12 . H121 . 0.950 no
C13 . C14 . 1.525(2) yes
C13 . C15 . 1.526(2) yes
C13 . H131 . 0.950 no
C14 . H141 . 0.950 no
C14 . H142 . 0.950 no
C14 . H143 . 0.950 no
C15 . H151 . 0.950 no
C15 . H152 . 0.950 no
C15 . H153 . 0.950 no

loop_
_platon_squeeze_void_nr
_platon_squeeze_void_average_x
_platon_squeeze_void_average_y
_platon_squeeze_void_average_z
_platon_squeeze_void_volume
_platon_squeeze_void_count_electrons
_platon_squeeze_void_content
1 0.000 0.000 0.000 111 2 ' '
2 0.000 1.000 0.250 209 44 ' '
3 0.000 0.000 0.500 111 2 ' '
4 0.000 0.000 0.750 209 44 ' '
5 0.333 0.667 0.417 209 44 ' '
6 0.333 0.667 0.917 209 44 ' '
7 0.333 0.667 0.167 111 2 ' '
8 0.333 0.667 0.667 111 2 ' '
9 0.667 0.333 0.083 209 44 ' '
10 0.667 0.333 0.583 209 44 ' '
11 0.667 0.333 0.333 111 2 ' '
12 0.667 0.333 0.833 111 2 ' '
